data_1576512
loop_
_publ_author_name
'Dharmasivam, Mahendiran'
'Faiz, Sadia'
'Kaya, Busra'
'Wijesinghe, Tharushi P.'
'Suleymanoglu, Mediha'
'Azad, Mahan Gholam'
'Richardson, Vera'
'Zahoor, Ameer Fawad'
'Kalinowski, Danuta'
'Lewis, William'
'Bernhardt, Paul V.'
'Anjum, Rukhsana'
'Richardson, Des R.'

_publ_section_title
;
 Implementing the design cues of dissociation dynamics and transmetalation
 in gallium(iii) complexes to promote the anti-proliferative activity of
 ligands targeting intracellular iron(ii) trafficking.
;
_journal_issue 13
_journal_name_full 'Chemical science'
_journal_page_first 6546
_journal_page_last 6563
_journal_paper_doi 10.1039/d5sc06084b
_journal_volume 17
_journal_year 2026
_chemical_formula_moiety 'C25 H17 Cl2 N3 O2 Zn, C H2 Cl2'
_chemical_formula_sum 'C26 H19 Cl4 N3 O2 Zn'
_chemical_formula_weight 612.61
_space_group_IT_number 2
_space_group_name_Hall '-P 1'
_space_group_name_H-M_alt 'P -1'
_symmetry_cell_setting triclinic
_symmetry_Int_Tables_number 2
_symmetry_space_group_name_Hall '-P 1'
_symmetry_space_group_name_H-M 'P -1'
_atom_sites_solution_hydrogens geom
_atom_sites_solution_primary dual
_atom_sites_solution_secondary dual
_audit_conform_dict_location ftp://ftp.iucr.org/pub/cif_core.dic
_audit_conform_dict_name cif_core.dic
_audit_conform_dict_version 2.4.5
_audit_creation_date 2025-02-17T09:00:04-00:00
_audit_creation_method 'WinGX routine CIF_UPDATE'
_audit_update_record
;
2025-02-17 deposited with the CCDC.	2025-11-24 downloaded from the CCDC.
;
_cell_angle_alpha 118.435(3)
_cell_angle_beta 91.579(3)
_cell_angle_gamma 114.295(3)
_cell_formula_units_Z 2
_cell_length_a 11.6154(11)
_cell_length_b 11.9297(12)
_cell_length_c 11.8935(12)
_cell_measurement_reflns_used 9914
_cell_measurement_temperature 150(2)
_cell_measurement_theta_max 68.35
_cell_measurement_theta_min 4.4
_cell_measurement_wavelength 1.54184
_cell_volume 1268.5(2)
_computing_cell_refinement 'SAINT V8.40B integration software'
_computing_data_collection 'Bruker APEX2 software'
_computing_data_reduction 'SORTAV (Blessing, 1995)'
_computing_molecular_graphics 'Ortep for Windows (Farrugia, 2012)'
_computing_publication_material 'WinGX publication routines (Farrugia, 2012)'
_computing_structure_refinement 'SHELXL-2018/1 (Sheldrick, 2018)'
_computing_structure_solution 'SHELXT-2014/5 (Sheldrick, 2015)'
_diffrn_ambient_temperature 150(2)
_diffrn_detector 'PHOTON III CPAD'
_diffrn_measured_fraction_theta_full 0.998
_diffrn_measured_fraction_theta_max 0.998
_diffrn_measurement_device 'KAPPA diffractometer'
_diffrn_measurement_device_type 'Bruker D8 Venture'
_diffrn_measurement_method '\w and \f scans'
_diffrn_orient_matrix_UB_11 -0.039543
_diffrn_orient_matrix_UB_12 -0.073139
_diffrn_orient_matrix_UB_13 -0.097828
_diffrn_orient_matrix_UB_21 0.042918
_diffrn_orient_matrix_UB_22 0.079371
_diffrn_orient_matrix_UB_23 -0.017912
_diffrn_orient_matrix_UB_31 0.079176
_diffrn_orient_matrix_UB_32 -0.014231
_diffrn_orient_matrix_UB_33 -0.004662
_diffrn_radiation_monochromator 'multilayer mirror'
_diffrn_radiation_probe x-ray
_diffrn_radiation_type CuK\a
_diffrn_radiation_wavelength 1.54184
_diffrn_reflns_av_R_equivalents 0.0581
_diffrn_reflns_av_unetI/netI 0.167
_diffrn_reflns_Laue_measured_fraction_full 0.998
_diffrn_reflns_Laue_measured_fraction_max 0.998
_diffrn_reflns_limit_h_max 13
_diffrn_reflns_limit_h_min -12
_diffrn_reflns_limit_k_max 13
_diffrn_reflns_limit_k_min -13
_diffrn_reflns_limit_l_max 13
_diffrn_reflns_limit_l_min -13
_diffrn_reflns_number 32185
_diffrn_reflns_point_group_measured_fraction_full 0.998
_diffrn_reflns_point_group_measured_fraction_max 0.998
_diffrn_reflns_reduction_process
;
        Scaled and merged with Sortav
        R.H. Blessing, (1987) Cryst. Rev. 1, 3-58
        R.H. Blessing, (1989) J. Appl. Cryst. 22, 396-397
;
_diffrn_reflns_theta_full 63.484
_diffrn_reflns_theta_max 63.483
_diffrn_reflns_theta_min 4.349
_diffrn_source_type 'INCOATEC I\mS DIAMONDII'
_diffrn_standards_number 0
_exptl_absorpt_coefficient_mu 5.475
_exptl_absorpt_correction_T_max 0.7531
_exptl_absorpt_correction_T_min 0.6131
_exptl_absorpt_correction_type multi-scan
_exptl_absorpt_process_details
;
 SADABS 2016/2: Krause, L., Herbst-Irmer, R., Sheldrick G.M. & Stalke D.,
 J. Appl. Cryst. 48 (2015) 3-10
;
_exptl_crystal_colour yellow
_exptl_crystal_density_diffrn 1.604
_exptl_crystal_density_method 'not measured'
_exptl_crystal_description prism
_exptl_crystal_F_000 620
_exptl_crystal_size_max 0.2
_exptl_crystal_size_mid 0.04
_exptl_crystal_size_min 0.04
_refine_diff_density_max 0.802
_refine_diff_density_min -1.243
_refine_diff_density_rms 0.125
_refine_ls_extinction_method none
_refine_ls_goodness_of_fit_ref 1.07
_refine_ls_hydrogen_treatment constr
_refine_ls_matrix_type full
_refine_ls_number_constraints 0
_refine_ls_number_parameters 325
_refine_ls_number_reflns 4140
_refine_ls_number_restraints 0
_refine_ls_restrained_S_all 1.07
_refine_ls_R_factor_all 0.0961
_refine_ls_R_factor_gt 0.041
_refine_ls_shift/su_max 0
_refine_ls_shift/su_mean 0
_refine_ls_structure_factor_coef Fsqd
_refine_ls_weighting_details 'w=1/[\s^2^(Fo^2^)+(0.0484P)^2^+2.0476P] where P=(Fo^2^+2Fc^2^)/3'
_refine_ls_weighting_scheme calc
_refine_ls_wR_factor_gt 0.0988
_refine_ls_wR_factor_ref 0.1019
_reflns_Friedel_coverage 0
_reflns_number_gt 3735
_reflns_number_total 4140
_reflns_threshold_expression 'I > 2\s(I)'
_cod_data_source_file d5sc06084b2.cif
_cod_data_source_block cu_2402znl11
_cod_depositor_comments 'Adding full bibliography for 1576509--1576516.cif.'
_cod_database_code 1576512
_shelx_estimated_absorpt_t_min 0.407
_shelx_estimated_absorpt_t_max 0.811
_shelx_shelxl_version_number 2018/1

loop_
_symmetry_equiv_pos_as_xyz
'x, y, z'
'-x, -y, -z'

loop_
_atom_site_label
_atom_site_type_symbol
_atom_site_fract_x
_atom_site_fract_y
_atom_site_fract_z
_atom_site_U_iso_or_equiv
_atom_site_adp_type
_atom_site_occupancy
_atom_site_site_symmetry_order
_atom_site_calc_flag
_atom_site_refinement_flags_posn
_atom_site_refinement_flags_adp
_atom_site_refinement_flags_occupancy
_atom_site_disorder_assembly
_atom_site_disorder_group
C1 C 0.3676(3) 0.5230(3) 0.8110(2) 0.0178(6) Uani 1 1 d . . . . .
C2 C 0.2586(3) 0.4493(3) 0.8408(3) 0.0233(6) Uani 1 1 d . . . . .
H2 H 0.224713 0.348721 0.80754 0.028 Uiso 1 1 calc R U . . .
C3 C 0.1992(3) 0.5266(3) 0.9210(3) 0.0287(7) Uani 1 1 d . . . . .
H3 H 0.123573 0.47876 0.942589 0.034 Uiso 1 1 calc R U . . .
C4 C 0.2514(3) 0.6721(3) 0.9684(3) 0.0292(7) Uani 1 1 d . . . . .
H4 H 0.21315 0.726461 1.024216 0.035 Uiso 1 1 calc R U . . .
C5 C 0.3601(3) 0.7385(3) 0.9339(3) 0.0253(6) Uani 1 1 d . . . . .
H5 H 0.395094 0.83897 0.966019 0.03 Uiso 1 1 calc R U . . .
C6 C 0.4346(3) 0.4504(3) 0.7215(2) 0.0164(6) Uani 1 1 d . . . . .
C7 C 0.4114(3) 0.3037(3) 0.6844(3) 0.0175(6) Uani 1 1 d . . . . .
C8 C 0.3750(3) 0.1930(3) 0.5508(3) 0.0224(6) Uani 1 1 d . . . . .
H8 H 0.358021 0.208934 0.482535 0.027 Uiso 1 1 calc R U . . .
C9 C 0.3639(3) 0.0605(3) 0.5179(3) 0.0272(7) Uani 1 1 d . . . . .
H9 H 0.338367 -0.014867 0.427019 0.033 Uiso 1 1 calc R U . . .
C10 C 0.3898(3) 0.0369(3) 0.6173(3) 0.0269(7) Uani 1 1 d . . . . .
H10 H 0.384934 -0.053128 0.594463 0.032 Uiso 1 1 calc R U . . .
C11 C 0.4226(3) 0.1453(3) 0.7497(3) 0.0274(7) Uani 1 1 d . . . . .
H11 H 0.438153 0.12849 0.817648 0.033 Uiso 1 1 calc R U . . .
C12 C 0.4329(3) 0.2777(3) 0.7836(3) 0.0223(6) Uani 1 1 d . . . . .
H12 H 0.454759 0.351152 0.874561 0.027 Uiso 1 1 calc R U . . .
C13 C 0.6869(3) 0.5863(3) 0.5919(2) 0.0165(6) Uani 1 1 d . . . . .
C14 C 0.7641(3) 0.5382(3) 0.5056(2) 0.0171(6) Uani 1 1 d . . . . .
C15 C 0.8720(3) 0.6123(3) 0.4784(3) 0.0193(6) Uani 1 1 d . . . . .
H15 H 0.915566 0.713538 0.511797 0.023 Uiso 1 1 calc R U . . .
C16 C 0.9068(3) 0.5069(3) 0.3893(2) 0.0166(6) Uani 1 1 d . . . . .
C17 C 1.0106(3) 0.5138(3) 0.3258(2) 0.0198(6) Uani 1 1 d . . . . .
C18 C 1.1107(3) 0.6437(3) 0.3432(3) 0.0236(6) Uani 1 1 d . . . . .
H18 H 1.111467 0.733424 0.399327 0.028 Uiso 1 1 calc R U . . .
C19 C 1.2071(3) 0.6404(3) 0.2788(3) 0.0300(7) Uani 1 1 d . . . . .
H19 H 1.274026 0.727965 0.290548 0.036 Uiso 1 1 calc R U . . .
C20 C 1.2074(3) 0.5087(4) 0.1961(3) 0.0289(7) Uani 1 1 d . . . . .
H20 H 1.274915 0.507918 0.153011 0.035 Uiso 1 1 calc R U . . .
C21 C 1.1110(3) 0.3816(3) 0.1772(3) 0.0253(6) Uani 1 1 d . . . . .
H21 H 1.111928 0.293035 0.120241 0.03 Uiso 1 1 calc R U . . .
C22 C 1.0101(3) 0.3799(3) 0.2411(3) 0.0211(6) Uani 1 1 d . . . . .
C23 C 0.9095(3) 0.2470(3) 0.2223(3) 0.0252(6) Uani 1 1 d . . . . .
H23 H 0.910523 0.15893 0.163664 0.03 Uiso 1 1 calc R U . . .
C24 C 0.8129(3) 0.2412(3) 0.2844(3) 0.0257(7) Uani 1 1 d . . . . .
H24 H 0.747554 0.152446 0.272044 0.031 Uiso 1 1 calc R U . . .
C25 C 0.8154(3) 0.3748(3) 0.3684(3) 0.0195(6) Uani 1 1 d . . . . .
Cl1 Cl 0.74417(8) 0.84836(9) 0.98203(7) 0.0362(2) Uani 1 1 d . . . . .
Cl2 Cl 0.55743(8) 0.91525(7) 0.76830(7) 0.02816(18) Uani 1 1 d . . . . .
N1 N 0.4180(2) 0.6665(2) 0.8569(2) 0.0198(5) Uani 1 1 d . . . . .
N2 N 0.5162(2) 0.5298(2) 0.6847(2) 0.0162(5) Uani 1 1 d . . . . .
N3 N 0.5878(2) 0.4825(2) 0.6028(2) 0.0167(5) Uani 1 1 d . . . . .
H3A H 0.571188 0.391277 0.560001 0.02 Uiso 1 1 calc R U . . .
O1 O 0.70768(19) 0.71341(19) 0.65201(18) 0.0206(4) Uani 1 1 d . . . . .
O2 O 0.72657(19) 0.39131(19) 0.43919(18) 0.0201(4) Uani 1 1 d . . . . .
Zn1 Zn 0.58996(4) 0.76319(3) 0.80408(3) 0.01887(13) Uani 1 1 d . . . . .
C26 C 0.9750(4) 1.0352(4) 0.7738(4) 0.0503(10) Uani 1 1 d . . . . .
H26A H 0.895437 0.94055 0.740192 0.06 Uiso 1 1 calc R U . . .
H26B H 1.027066 1.064855 0.859679 0.06 Uiso 1 1 calc R U . . .
Cl3 Cl 1.06851(13) 1.01464(11) 0.65984(14) 0.0777(4) Uani 1 1 d . . . . .
Cl4 Cl 0.92810(12) 1.16455(12) 0.79952(13) 0.0646(3) Uani 1 1 d . . . . .

loop_
_atom_site_aniso_label
_atom_site_aniso_U_11
_atom_site_aniso_U_22
_atom_site_aniso_U_33
_atom_site_aniso_U_23
_atom_site_aniso_U_13
_atom_site_aniso_U_12
C1 0.0199(14) 0.0218(13) 0.0153(12) 0.0106(11) 0.0052(10) 0.0123(11)
C2 0.0224(15) 0.0285(14) 0.0227(13) 0.0157(12) 0.0093(11) 0.0125(12)
C3 0.0241(16) 0.0454(18) 0.0247(14) 0.0221(14) 0.0126(12) 0.0191(14)
C4 0.0350(18) 0.0402(17) 0.0215(14) 0.0151(13) 0.0133(13) 0.0269(15)
C5 0.0314(17) 0.0270(14) 0.0197(13) 0.0096(12) 0.0084(12) 0.0192(13)
C6 0.0161(13) 0.0183(12) 0.0158(12) 0.0099(10) 0.0043(10) 0.0083(11)
C7 0.0157(13) 0.0180(12) 0.0211(13) 0.0119(11) 0.0080(10) 0.0080(11)
C8 0.0292(16) 0.0220(13) 0.0202(13) 0.0140(11) 0.0088(12) 0.0124(12)
C9 0.0375(18) 0.0197(14) 0.0236(14) 0.0111(12) 0.0109(13) 0.0134(13)
C10 0.0317(17) 0.0212(14) 0.0369(16) 0.0193(13) 0.0143(13) 0.0155(13)
C11 0.0314(17) 0.0314(15) 0.0313(15) 0.0241(13) 0.0102(13) 0.0159(13)
C12 0.0240(15) 0.0235(14) 0.0191(13) 0.0127(11) 0.0062(11) 0.0098(12)
C13 0.0162(14) 0.0190(13) 0.0148(12) 0.0101(11) 0.0036(10) 0.0078(11)
C14 0.0181(14) 0.0180(12) 0.0172(12) 0.0100(10) 0.0040(10) 0.0097(11)
C15 0.0207(14) 0.0183(13) 0.0186(12) 0.0100(11) 0.0055(11) 0.0091(11)
C16 0.0176(14) 0.0189(12) 0.0151(12) 0.0088(10) 0.0041(10) 0.0106(11)
C17 0.0200(15) 0.0267(14) 0.0171(12) 0.0128(11) 0.0041(11) 0.0138(12)
C18 0.0242(16) 0.0243(14) 0.0234(13) 0.0137(12) 0.0093(12) 0.0112(12)
C19 0.0267(16) 0.0352(16) 0.0317(15) 0.0216(14) 0.0134(13) 0.0132(13)
C20 0.0274(17) 0.0469(18) 0.0262(15) 0.0227(14) 0.0147(13) 0.0251(15)
C21 0.0278(16) 0.0374(16) 0.0198(13) 0.0155(12) 0.0089(12) 0.0228(14)
C22 0.0233(15) 0.0272(14) 0.0196(13) 0.0132(11) 0.0058(11) 0.0172(12)
C23 0.0307(17) 0.0224(14) 0.0235(14) 0.0098(12) 0.0077(12) 0.0167(13)
C24 0.0276(16) 0.0194(13) 0.0285(15) 0.0119(12) 0.0080(12) 0.0110(12)
C25 0.0203(15) 0.0222(13) 0.0191(13) 0.0116(11) 0.0065(11) 0.0120(12)
Cl1 0.0322(4) 0.0415(4) 0.0235(3) 0.0061(3) -0.0014(3) 0.0226(3)
Cl2 0.0373(4) 0.0250(3) 0.0328(4) 0.0185(3) 0.0133(3) 0.0200(3)
N1 0.0216(13) 0.0212(11) 0.0186(11) 0.0101(9) 0.0052(9) 0.0126(10)
N2 0.0172(12) 0.0185(10) 0.0161(10) 0.0094(9) 0.0066(9) 0.0108(9)
N3 0.0188(12) 0.0158(10) 0.0187(11) 0.0094(9) 0.0093(9) 0.0106(9)
O1 0.0225(10) 0.0182(9) 0.0232(9) 0.0115(8) 0.0100(8) 0.0109(8)
O2 0.0207(10) 0.0176(9) 0.0219(9) 0.0098(8) 0.0082(8) 0.0101(8)
Zn1 0.0202(2) 0.0159(2) 0.0196(2) 0.00886(15) 0.00476(15) 0.00873(16)
C26 0.042(2) 0.039(2) 0.056(2) 0.0279(18) -0.0006(18) 0.0067(17)
Cl3 0.0627(7) 0.0382(5) 0.1051(9) 0.0227(6) 0.0401(7) 0.0200(5)
Cl4 0.0517(6) 0.0619(6) 0.0817(7) 0.0332(6) 0.0253(6) 0.0344(5)

loop_
_atom_type_symbol
_atom_type_description
_atom_type_scat_dispersion_real
_atom_type_scat_dispersion_imag
_atom_type_scat_source
C C 0.0181 0.0091 'International Tables Vol C Tables 4.2.6.8 and 6.1.1.4'
H H 0 0 'International Tables Vol C Tables 4.2.6.8 and 6.1.1.4'
Cl Cl 0.3639 0.7018 'International Tables Vol C Tables 4.2.6.8 and 6.1.1.4'
N N 0.0311 0.018 'International Tables Vol C Tables 4.2.6.8 and 6.1.1.4'
O O 0.0492 0.0322 'International Tables Vol C Tables 4.2.6.8 and 6.1.1.4'
Zn Zn -1.5491 0.6778 'International Tables Vol C Tables 4.2.6.8 and 6.1.1.4'

loop_
_geom_angle_atom_site_label_1
_geom_angle_atom_site_label_2
_geom_angle_atom_site_label_3
_geom_angle
_geom_angle_site_symmetry_1
_geom_angle_site_symmetry_3
_geom_angle_publ_flag
N1 C1 C2 122.1(3) . . ?
N1 C1 C6 114.9(2) . . ?
C2 C1 C6 122.9(2) . . ?
C1 C2 C3 118.3(3) . . ?
C4 C3 C2 119.3(3) . . ?
C3 C4 C5 119.2(3) . . ?
N1 C5 C4 122.4(3) . . ?
N2 C6 C7 124.7(2) . . ?
N2 C6 C1 113.1(2) . . ?
C7 C6 C1 122.1(2) . . ?
C12 C7 C8 119.4(3) . . ?
C12 C7 C6 119.9(2) . . ?
C8 C7 C6 120.6(2) . . ?
C9 C8 C7 120.0(3) . . ?
C8 C9 C10 120.3(3) . . ?
C11 C10 C9 119.7(3) . . ?
C12 C11 C10 120.4(3) . . ?
C11 C12 C7 120.1(3) . . ?
O1 C13 N3 121.1(2) . . ?
O1 C13 C14 122.6(2) . . ?
N3 C13 C14 116.3(2) . . ?
C15 C14 O2 111.6(2) . . ?
C15 C14 C13 131.7(2) . . ?
O2 C14 C13 116.7(2) . . ?
C14 C15 C16 106.0(2) . . ?
C25 C16 C15 106.4(2) . . ?
C25 C16 C17 119.5(2) . . ?
C15 C16 C17 134.1(2) . . ?
C18 C17 C22 119.6(3) . . ?
C18 C17 C16 123.9(3) . . ?
C22 C17 C16 116.5(2) . . ?
C19 C18 C17 120.0(3) . . ?
C18 C19 C20 120.5(3) . . ?
C21 C20 C19 120.4(3) . . ?
C20 C21 C22 121.0(3) . . ?
C21 C22 C17 118.5(3) . . ?
C21 C22 C23 121.1(3) . . ?
C17 C22 C23 120.4(3) . . ?
C24 C23 C22 123.0(3) . . ?
C23 C24 C25 115.9(3) . . ?
O2 C25 C16 110.6(2) . . ?
O2 C25 C24 124.6(2) . . ?
C16 C25 C24 124.7(3) . . ?
C5 N1 C1 118.6(2) . . ?
C5 N1 Zn1 124.57(19) . . ?
C1 N1 Zn1 116.77(18) . . ?
C6 N2 N3 121.9(2) . . ?
C6 N2 Zn1 118.17(17) . . ?
N3 N2 Zn1 116.72(15) . . ?
C13 N3 N2 115.5(2) . . ?
C13 O1 Zn1 114.24(15) . . ?
C25 O2 C14 105.44(19) . . ?
N1 Zn1 N2 73.42(8) . . ?
N1 Zn1 Cl2 103.24(7) . . ?
N2 Zn1 Cl2 133.04(7) . . ?
N1 Zn1 Cl1 99.56(7) . . ?
N2 Zn1 Cl1 106.15(7) . . ?
Cl2 Zn1 Cl1 120.33(3) . . ?
N1 Zn1 O1 143.71(8) . . ?
N2 Zn1 O1 71.05(7) . . ?
Cl2 Zn1 O1 95.62(5) . . ?
Cl1 Zn1 O1 97.11(6) . . ?
Cl4 C26 Cl3 111.8(2) . . ?

loop_
_geom_bond_atom_site_label_1
_geom_bond_atom_site_label_2
_geom_bond_distance
_geom_bond_site_symmetry_2
_geom_bond_publ_flag
C1 N1 1.356(3) . ?
C1 C2 1.381(4) . ?
C1 C6 1.487(4) . ?
C2 C3 1.399(4) . ?
C3 C4 1.372(5) . ?
C4 C5 1.381(4) . ?
C5 N1 1.337(4) . ?
C6 N2 1.291(3) . ?
C6 C7 1.483(4) . ?
C7 C12 1.395(4) . ?
C7 C8 1.398(4) . ?
C8 C9 1.382(4) . ?
C9 C10 1.390(4) . ?
C10 C11 1.386(4) . ?
C11 C12 1.380(4) . ?
C13 O1 1.236(3) . ?
C13 N3 1.365(3) . ?
C13 C14 1.449(4) . ?
C14 C15 1.356(4) . ?
C14 O2 1.386(3) . ?
C15 C16 1.428(4) . ?
C16 C25 1.381(4) . ?
C16 C17 1.436(4) . ?
C17 C18 1.412(4) . ?
C17 C22 1.423(4) . ?
C18 C19 1.378(4) . ?
C19 C20 1.402(5) . ?
C20 C21 1.367(4) . ?
C21 C22 1.413(4) . ?
C22 C23 1.432(4) . ?
C23 C24 1.357(4) . ?
C24 C25 1.408(4) . ?
C25 O2 1.367(3) . ?
Cl1 Zn1 2.2284(9) . ?
Cl2 Zn1 2.2147(8) . ?
N1 Zn1 2.140(2) . ?
N2 N3 1.367(3) . ?
N2 Zn1 2.169(2) . ?
O1 Zn1 2.2967(18) . ?
C26 Cl4 1.738(5) . ?
C26 Cl3 1.750(4) . ?
